data_1513566
loop_
_publ_author_name
'Poulain, Agnieszka'
'Wenger, Emmanuel'
'Durand, Pierrick'
'Jarzembska, Katarzyna N.'
'Kami\'nski, Rados\/law'
'Fertey, Pierre'
'Kubicki, Maciej'
'Lecomte, Claude'

_publ_section_title
;
 Anharmonicity and isomorphic phase transition: a multi-temperature X-ray
 single-crystal and powder diffraction study of
 1-(2'-aminophenyl)-2-methyl-4-nitroimidazole
;
_journal_issue 2
_journal_name_full IUCrJ
_journal_page_first 110
_journal_page_last 118
_journal_paper_doi 10.1107/S2052252514002838
_journal_volume 1
_journal_year 2014
_chemical_absolute_configuration -
_chemical_formula_moiety 'C10 H10 N4 O2'
_chemical_formula_sum 'C10 H10 N4 O2'
_chemical_formula_weight 218.2146
_space_group_IT_number 14
_symmetry_cell_setting monoclinic
_symmetry_space_group_name_Hall '-P 2ybc'
_symmetry_space_group_name_H-M 'P 1 21/c 1'
_atom_sites_solution_hydrogens geom
_atom_sites_solution_primary direct
_atom_sites_solution_secondary difmap
_audit_creation_method MoPro
_cell_angle_alpha 90.00
_cell_angle_beta 97.320(2)
_cell_angle_gamma 90.00
_cell_formula_units_Z 8
_cell_length_a 11.0104(3)
_cell_length_b 10.0398(2)
_cell_length_c 18.6040(4)
_cell_measurement_temperature 10
_cell_volume 2039.77(8)
_computing_structure_refinement 'MoPro (J. Appl. Cryst. 2005, 38, 38-54)'
_diffrn_ambient_temperature 10
_diffrn_measured_fraction_theta_full 0.999
_diffrn_measured_fraction_theta_max 1.000
_diffrn_radiation_source 'fine-focus sealed tube'
_diffrn_radiation_type MoK\a
_diffrn_radiation_wavelength 0.71073
_diffrn_reflns_av_sigmaI/netI 0.03993
_diffrn_reflns_limit_h_max 24
_diffrn_reflns_limit_h_min -24
_diffrn_reflns_limit_k_max 22
_diffrn_reflns_limit_k_min 0
_diffrn_reflns_limit_l_max 40
_diffrn_reflns_limit_l_min 0
_diffrn_reflns_theta_full 25.00
_diffrn_reflns_theta_max 51.42
_diffrn_reflns_theta_min 2.88
_exptl_crystal_colour yellowish
_exptl_crystal_density_diffrn 1.422
_exptl_crystal_density_method 'not measured'
_exptl_crystal_description cube
_exptl_crystal_F_000 912
_exptl_crystal_size_max 0.20
_exptl_crystal_size_mid 0.17
_exptl_crystal_size_min 0.13
_refine_ls_extinction_method none
_refine_ls_goodness_of_fit_ref 0.901
_refine_ls_hydrogen_treatment constr
_refine_ls_matrix_type full
_refine_ls_number_parameters 873
_refine_ls_number_reflns 15217
_refine_ls_number_restraints 6868
_refine_ls_restrained_S_all 0.644
_refine_ls_R_factor_all 0.0322
_refine_ls_R_factor_gt 0.0321
_refine_ls_shift/su_max 0.002
_refine_ls_shift/su_mean 0.000
_refine_ls_structure_factor_coef F
_refine_ls_weighting_scheme sigma
_refine_ls_wR_factor_gt 0.0284
_refine_ls_wR_factor_ref 0.0284
_reflns_number_gt 15187
_reflns_number_total 15217
_reflns_threshold_expression >2.0sigma(I)
_cod_data_source_file gq5001sup1.cif
_cod_data_source_block I_10K
_cod_original_sg_symbol_H-M 'P 21/c'
_cod_database_code 1513566
_cod_database_fobs_code 1513566

loop_
_symmetry_equiv_pos_as_xyz
'x, y, z'
'-x, y+1/2, -z+1/2'
'-x, -y, -z'
'x, -y-1/2, z-1/2'

loop_
_atom_site_type_symbol
_atom_site_label
_atom_site_fract_x
_atom_site_fract_y
_atom_site_fract_z
_atom_site_U_iso_or_equiv
_atom_site_adp_type
_atom_site_occupancy
_atom_site_calc_flag
_atom_site_refinement_flags_posn
_atom_site_refinement_flags_adp
C C1 0.79723(3) -0.02243(3) 0.44894(2) 0.00767(2) Uani 1 d . .
C C1A 0.33134(3) 0.44377(3) 0.34826(2) 0.00733(2) Uani 1 d . .
C C2 0.84947(3) -0.14445(3) 0.43439(2) 0.00961(2) Uani 1 d . .
C C2A 0.26043(3) 0.52960(3) 0.38456(2) 0.00874(2) Uani 1 d . .
C C3 0.89396(3) -0.22939(4) 0.49066(2) 0.01036(2) Uani 1 d . .
C C3A 0.13512(3) 0.53890(3) 0.36330(2) 0.00945(2) Uani 1 d . .
C C4 0.88435(3) -0.19040(3) 0.56181(2) 0.00947(2) Uani 1 d . .
C C4A 0.08228(3) 0.45942(3) 0.30602(2) 0.00911(2) Uani 1 d . .
C C5 0.83387(3) -0.06829(3) 0.57666(2) 0.00920(2) Uani 1 d . .
C C5A 0.15261(3) 0.37180(3) 0.27105(2) 0.00853(2) Uani 1 d . .
C C6 0.78921(3) 0.01964(3) 0.52033(2) 0.00787(2) Uani 1 d . .
C C6A 0.28021(3) 0.36271(3) 0.29072(2) 0.00753(2) Uani 1 d . .
C C7 0.62566(3) 0.07072(3) 0.36198(2) 0.00759(2) Uani 1 d . .
C C7A 0.51017(3) 0.36493(3) 0.43368(2) 0.00760(2) Uani 1 d . .
C C8 0.72558(3) 0.18716(3) 0.29456(2) 0.00761(2) Uani 1 d . .
C C8A 0.65700(3) 0.45127(3) 0.38611(2) 0.00751(2) Uani 1 d . .
C C9 0.81303(3) 0.13474(3) 0.34583(2) 0.00806(2) Uani 1 d . .
C C9A 0.55351(3) 0.48999(3) 0.34175(2) 0.00802(2) Uani 1 d . .
C C71 0.52841(3) -0.00240(4) 0.39341(2) 0.01077(2) Uani 1 d . .
C C71A 0.43591(3) 0.29458(3) 0.48297(2) 0.01041(2) Uani 1 d . .
N N1 0.74785(3) 0.06023(3) 0.38919(1) 0.00723(1) Uani 1 d . .
N N1A 0.45975(3) 0.43357(3) 0.37306(1) 0.00715(1) Uani 1 d . .
N N2 0.60968(3) 0.14837(3) 0.30438(2) 0.00772(2) Uani 1 d . .
N N2A 0.63079(3) 0.37393(3) 0.44249(2) 0.00784(2) Uani 1 d . .
N N6 0.73425(4) 0.13759(4) 0.53500(2) 0.01082(2) Uani 1 d . .
N N6A 0.35118(3) 0.28106(4) 0.25358(2) 0.01072(2) Uani 1 d . .
N N8 0.74791(3) 0.26965(3) 0.23532(2) 0.00817(2) Uani 1 d . .
N N81 0.78075(3) 0.48624(3) 0.37910(2) 0.00788(2) Uani 1 d . .
O O82 0.85480(4) 0.30101(4) 0.23041(2) 0.01147(2) Uani 1 d . .
O O81A 0.86300(4) 0.43939(4) 0.42215(2) 0.01120(2) Uani 1 d . .
O O81 0.65991(5) 0.30427(4) 0.19180(2) 0.01210(2) Uani 1 d . .
O O82A 0.79807(4) 0.56324(4) 0.32922(2) 0.01114(2) Uani 1 d . .
H H5A 0.10858 0.30754 0.22877 0.02443 Uani 1 d D U
H H4A -0.01551 0.46346 0.28922 0.02470 Uani 1 d D U
H H62 0.72698 0.21193 0.49820 0.02143 Uani 1 d D U
H H9 0.91189 0.14282 0.35477 0.02289 Uani 1 d D U
H H2A 0.30513 0.58636 0.42991 0.02300 Uani 1 d D U
H H61A 0.30832 0.20552 0.22492 0.02241 Uani 1 d D U
H H2 0.85243 -0.16976 0.37806 0.02311 Uani 1 d D U
H H9A 0.53662 0.54998 0.29312 0.02290 Uani 1 d D U
H H5 0.82686 -0.03840 0.63191 0.02508 Uani 1 d D U
H H3A 0.08013 0.60590 0.39140 0.02396 Uani 1 d D U
H H3 0.93376 -0.32473 0.47966 0.02419 Uani 1 d D U
H H4 0.91559 -0.25709 0.60608 0.02543 Uani 1 d D U
H H61 0.74204 0.16542 0.58750 0.02265 Uani 1 d D U
H H73 0.53329 -0.10481 0.38043 0.02963 Uani 1 d D U
H H72 0.53620 0.01031 0.45032 0.02929 Uani 1 d D U
H H62A 0.43719 0.25799 0.27547 0.02142 Uani 1 d D U
H H71 0.44155 0.03412 0.37099 0.02926 Uani 1 d D U
H H72A 0.37335 0.22722 0.45437 0.02929 Uani 1 d D U
H H71A 0.49701 0.24243 0.52167 0.02946 Uani 1 d D U
H H73A 0.38318 0.36402 0.50863 0.02956 Uani 1 d D U

loop_
_atom_site_aniso_label
_atom_site_aniso_U_11
_atom_site_aniso_U_22
_atom_site_aniso_U_33
_atom_site_aniso_U_12
_atom_site_aniso_U_13
_atom_site_aniso_U_23
C1 0.0088(1) 0.0078(1) 0.00634(9) 0.00107(8) 0.00075(8) 0.00055(8)
C1A 0.0066(1) 0.0078(1) 0.00749(9) 0.00020(8) 0.00057(7) -0.00084(8)
C2 0.0121(1) 0.0090(1) 0.00779(10) 0.00256(9) 0.00141(8) -0.000043(8)
C2A 0.0080(1) 0.0092(1) 0.00893(10) 0.00076(8) 0.00071(8) -0.00186(8)
C3 0.0127(1) 0.0084(1) 0.0098(1) 0.00262(10) 0.00097(9) 0.00081(8)
C3A 0.0076(1) 0.0104(1) 0.01038(10) 0.00132(9) 0.00149(9) -0.00179(9)
C4 0.0107(1) 0.0087(1) 0.00867(10) 0.00108(9) 0.00009(8) 0.00173(9)
C4A 0.0066(1) 0.0109(1) 0.00978(10) 0.00056(8) 0.00091(8) -0.00052(9)
C5 0.0113(1) 0.0093(1) 0.00687(10) 0.00126(9) 0.00038(8) 0.00096(8)
C5A 0.0067(1) 0.0103(1) 0.00844(9) 0.00009(9) 0.00036(8) -0.00111(8)
C6 0.0093(1) 0.0078(1) 0.00642(9) 0.00102(8) 0.00078(8) 0.00034(7)
C6A 0.0068(1) 0.0082(1) 0.00754(9) 0.00033(8) 0.00083(8) -0.00106(8)
C7 0.0074(1) 0.0086(1) 0.00685(9) -0.00037(8) 0.00102(8) 0.00107(8)
C7A 0.0072(1) 0.0080(1) 0.00761(9) -0.00040(8) 0.00084(8) 0.00118(8)
C8 0.0075(1) 0.0085(1) 0.00679(9) -0.00012(8) 0.00108(8) 0.00140(8)
C8A 0.0064(1) 0.0084(1) 0.00761(9) -0.00027(8) 0.00055(8) 0.00084(8)
C9 0.0069(1) 0.0095(1) 0.00770(9) -0.00032(9) 0.00063(8) 0.00113(8)
C9A 0.0072(1) 0.0091(1) 0.00768(9) -0.000052(8) 0.00074(8) 0.00159(8)
C71 0.0092(1) 0.0130(1) 0.0103(1) -0.00183(10) 0.00209(9) 0.00191(9)
C71A 0.0101(1) 0.0109(1) 0.0105(1) -0.00094(9) 0.00225(9) 0.00252(9)
N1 0.00702(10) 0.00820(10) 0.00639(8) 0.00025(7) 0.00051(7) 0.00129(7)
N1A 0.00595(10) 0.00814(10) 0.00718(8) -0.00014(7) 0.00019(7) 0.00087(7)
N2 0.0075(1) 0.0087(1) 0.00693(9) 0.00036(8) 0.00051(8) 0.00116(8)
N2A 0.0070(1) 0.0083(1) 0.00806(9) -0.000028(8) 0.00035(8) 0.00099(8)
N6 0.0155(1) 0.0090(1) 0.00801(10) 0.00347(10) 0.00177(8) -0.00032(8)
N6A 0.0085(1) 0.0119(1) 0.0116(1) 0.00127(9) 0.00095(9) -0.00438(9)
N8 0.0091(1) 0.0083(1) 0.00719(9) -0.00015(8) 0.00135(8) 0.00120(8)
N81 0.0066(1) 0.0083(1) 0.00877(9) 0.000042(8) 0.00090(8) 0.00052(8)
O82 0.0105(1) 0.0128(1) 0.0114(1) -0.0030(1) 0.0025(1) 0.0018(1)
O81A 0.0073(1) 0.0136(1) 0.0122(1) 0.0003(1) -0.00076(10) 0.0029(1)
O81 0.0114(2) 0.0147(1) 0.0100(1) 0.0017(1) 0.0008(1) 0.0048(1)
O82A 0.0087(1) 0.0124(1) 0.0127(1) 0.00032(10) 0.00267(10) 0.0043(1)
H5A 0.0207 0.0264 0.0247 -0.0013 -0.0026 -0.0106
H4A 0.0127 0.0303 0.0299 0.0017 -0.0021 -0.0065
H62 0.0291 0.0179 0.0172 0.0016 0.0022 0.0050
H9 0.0126 0.0299 0.0259 -0.0008 0.0011 0.0047
H2A 0.0207 0.0264 0.0206 -0.0006 -0.0023 -0.0085
H61A 0.0209 0.0201 0.0250 -0.0017 -0.0021 -0.0062
H2 0.0307 0.0247 0.0139 0.0042 0.0030 -0.0028
H9A 0.0221 0.0269 0.0191 0.0006 0.0006 0.0104
H5 0.0364 0.0257 0.0133 0.0069 0.0039 -0.0011
H3A 0.0193 0.0266 0.0262 0.0051 0.0037 -0.0085
H3 0.0317 0.0172 0.0234 0.0083 0.0027 -0.0018
H4 0.0361 0.0218 0.0177 0.0081 0.0006 0.0058
H61 0.0317 0.0230 0.0131 0.0025 0.0021 -0.0016
H73 0.0342 0.0155 0.0415 -0.0010 0.0137 -0.0038
H72 0.0340 0.0390 0.0152 -0.0091 0.0047 -0.0023
H62A 0.0147 0.0239 0.0244 0.0027 -0.0025 -0.0007
H71 0.0166 0.0345 0.0358 0.0036 0.0000 0.0114
H72A 0.0311 0.0325 0.0241 -0.0142 0.0026 -0.0052
H71A 0.0237 0.0371 0.0267 0.0057 0.0000 0.0144
H73A 0.0345 0.0236 0.0341 0.0067 0.0177 -0.0018

loop_
_atom_type_symbol
_atom_type_description
_atom_type_scat_dispersion_real
_atom_type_scat_dispersion_imag
_atom_type_scat_source
C C 0.0034 0.0017 'Clementi & Roetti 1974. Atomic Data & Nuclear Data Tables. 14, 177'
H H 0.0000 0.0000 'Clementi & Roetti 1974. Atomic Data & Nuclear Data Tables. 14, 177'
N N 0.0066 0.0034 'Clementi & Roetti 1974. Atomic Data & Nuclear Data Tables. 14, 177'
O O 0.0114 0.0062 'Clementi & Roetti 1974. Atomic Data & Nuclear Data Tables. 14, 177'

loop_
_geom_angle_atom_site_label_1
_geom_angle_atom_site_label_2
_geom_angle_atom_site_label_3
_geom_angle
C1 N1 C7 125.65(4)
C1 N1 C9 126.61(4)
C1 C6 N6 121.92(3)
C1 C6 C5 117.11(3)
C1 C2 C3 120.49(4)
C1 C2 H2 117.3
C1A N1A C7A 125.27(3)
C1A N1A C9A 126.78(3)
C1A C6A N6A 121.96(4)
C1A C6A C5A 116.75(4)
C1A C2A C3A 120.06(4)
C1A C2A H2A 118.4
C2 C1 N1 118.81(3)
C2 C1 C6 121.59(3)
C2 C3 C4 118.66(3)
C2 C3 H3 120.8
C2A C1A N1A 118.58(3)
C2A C1A C6A 122.20(4)
C2A C3A C4A 118.73(4)
C2A C3A H3A 120.0
C3 C2 H2 122.2
C3 C4 C5 121.10(3)
C3 C4 H4 119.5
C3A C2A H2A 121.5
C3A C4A C5A 121.10(4)
C3A C4A H4A 120.0
C4 C5 C6 121.03(3)
C4 C5 H5 120.8
C4 C3 H3 120.5
C4A C5A C6A 121.13(3)
C4A C5A H5A 119.6
C4A C3A H3A 121.2
C5 C6 N6 120.87(3)
C5 C4 H4 119.4
C5A C6A N6A 121.26(3)
C5A C4A H4A 118.8
C6 N6 H61 116.5
C6 N6 H62 120.1
C6 C1 N1 119.58(3)
C6 C5 H5 118.1
C6A N6A H62A 119.8
C6A N6A H61A 117.1
C6A C1A N1A 119.15(3)
C6A C5A H5A 119.3
C7 N1 C9 107.59(3)
C7 N2 C8 104.27(3)
C7 C71 H72 111.4
C7 C71 H71 109.6
C7 C71 H73 109.4
C7A N1A C9A 107.94(3)
C7A N2A C8A 104.55(3)
C7A C71A H73A 110.0
C7A C71A H71A 107.6
C7A C71A H72A 111.6
C8 N8 O81 118.30(4)
C8 N8 O82 117.79(3)
C8 C9 N1 104.20(3)
C8 C9 H9 132.9
C8A N81 O81A 118.72(4)
C8A N81 O82A 117.41(4)
C8A C9A N1A 103.85(3)
C8A C9A H9A 134.4
C9 C8 N8 125.89(4)
C9 C8 N2 112.46(4)
C9A C8A N81 127.06(3)
C9A C8A N2A 112.45(3)
C71 C7 N1 122.57(3)
C71 C7 N2 125.90(4)
C71A C7A N1A 123.25(3)
C71A C7A N2A 125.51(3)
N1 C7 N2 111.48(3)
N1 C9 H9 122.9
N1A C7A N2A 111.21(3)
N1A C9A H9A 121.8
N2 C8 N8 121.63(3)
N2A C8A N81 120.48(3)
O82 N8 O81 123.91(5)
O81A N81 O82A 123.87(5)
H62 N6 H61 116.2
H61A N6A H62A 113.1
H73 C71 H72 110.2
H73 C71 H71 108.4
H72 C71 H71 107.8
H72A C71A H73A 106.7
H72A C71A H71A 110.0
H71A C71A H73A 110.9

loop_
_geom_bond_atom_site_label_1
_geom_bond_atom_site_label_2
_geom_bond_distance
C1 N1 1.4373(4)
C1 C6 1.4071(4)
C1 C2 1.3944(4)
C1A N1A 1.4339(4)
C1A C6A 1.4042(4)
C1A C2A 1.3938(4)
C2 C3 1.3902(4)
C2 H2 1.083
C2A C3A 1.3892(5)
C2A H2A 1.083
C3 C4 1.3971(5)
C3 H3 1.083
C3A C4A 1.3975(4)
C3A H3A 1.083
C4 C5 1.3883(5)
C4 H4 1.083
C4A C5A 1.3875(5)
C4A H4A 1.083
C5 C6 1.4100(4)
C5 H5 1.083
C5A C6A 1.4090(4)
C5A H5A 1.083
C6 N6 1.3730(5)
C6A N6A 1.3774(5)
C7 N1 1.3797(4)
C7 N2 1.3187(4)
C7 C71 1.4788(5)
C7A N1A 1.3767(4)
C7A N2A 1.3203(5)
C7A C71A 1.4832(5)
C8 N8 1.4248(4)
C8 N2 1.3686(5)
C8 C9 1.3711(4)
C8A N81 1.4290(5)
C8A N2A 1.3652(5)
C8A C9A 1.3751(4)
C9 N1 1.3685(4)
C9 H9 1.083
C9A N1A 1.3708(5)
C9A H9A 1.083
C71 H72 1.059
C71 H71 1.059
C71 H73 1.059
C71A H73A 1.059
C71A H71A 1.059
C71A H72A 1.059
N6 H61 1.009
N6 H62 1.009
N6A H62A 1.009
N6A H61A 1.009
N8 O81 1.2309(5)
N8 O82 1.2329(5)
N81 O81A 1.2239(5)
N81 O82A 1.2411(5)

loop_
_geom_hbond_atom_site_label_D
_geom_hbond_atom_site_label_H
_geom_hbond_atom_site_label_A
_geom_hbond_distance_DH
_geom_hbond_distance_HA
_geom_hbond_distance_DA
_geom_hbond_angle_DHA
_geom_hbond_site_symmetry_A
C4A H4A O82 1.083 2.345 3.1438(5) 129.2 1_455
C4A H4A O82A 1.083 2.482 3.3777(5) 139.3 1_455
C3 H3 O81A 1.083 2.674 3.5620(5) 139.0 1_545
N6 H62 N1 1.009 2.570 2.8438(4) 95.1 1_555
N6 H62 N2A 1.009 2.136 3.0643(5) 152.1 1_555
N6A H62A N1A 1.009 2.520 2.8350(4) 97.6 1_555
N6A H62A N2 1.009 2.202 3.1754(5) 161.7 1_555
N6 H61 O81 1.009 2.263 3.1826(5) 150.8 6_555
N6A H61A O82A 1.009 2.031 3.0349(5) 172.7 2_645
C71 H73 O81 1.059 2.537 3.1213(5) 114.0 2_645
C9A H9A N2 1.083 2.473 3.4500(4) 149.5 2_655
C2A H2A N2A 1.083 2.422 3.4268(4) 153.8 5_666
C9 H9 C4 1.083 2.604 3.5927(5) 151.4 5_756

loop_
_geom_torsion_atom_site_label_1
_geom_torsion_atom_site_label_2
_geom_torsion_atom_site_label_3
_geom_torsion_atom_site_label_4
_geom_torsion
C1 N1 C7 N2 -176.25(3)
C1 N1 C7 C71 1.35(3)
C1 N1 C9 C8 175.96(3)
C1 N1 C9 H9 -3.6
C1 C6 N6 H61 -172.5
C1 C6 N6 H62 -23.2
C1 C6 C5 C4 0.52(3)
C1 C6 C5 H5 -178.8
C1 C2 C3 C4 0.49(3)
C1 C2 C3 H3 179.4
C1A N1A C7A N2A -179.93(3)
C1A N1A C7A C71A -1.76(3)
C1A N1A C9A C8A 179.65(3)
C1A N1A C9A H9A 0.
C1A C6A N6A H62A 17.4
C1A C6A N6A H61A 160.6
C1A C6A C5A C4A 1.58(3)
C1A C6A C5A H5A -177.0
C1A C2A C3A C4A 0.99(3)
C1A C2A C3A H3A -179.8
C2 C1 N1 C7 99.87(3)
C2 C1 N1 C9 -75.02(3)
C2 C1 C6 N6 -177.79(3)
C2 C1 C6 C5 -1.37(3)
C2 C3 C4 C5 -1.33(3)
C2 C3 C4 H4 177.8
C2A C1A N1A C7A 76.17(2)
C2A C1A N1A C9A -103.37(3)
C2A C1A C6A N6A 177.98(3)
C2A C1A C6A C5A -0.08(3)
C2A C3A C4A C5A 0.50(3)
C2A C3A C4A H4A 178.7
C3 C2 C1 N1 -177.53(3)
C3 C2 C1 C6 0.88(3)
C3 C4 C5 C6 0.82(3)
C3 C4 C5 H5 -179.8
C3A C2A C1A N1A -178.09(3)
C3A C2A C1A C6A -1.21(3)
C3A C4A C5A C6A -1.83(3)
C3A C4A C5A H5A 176.7
C4 C5 C6 N6 176.98(3)
C4 C3 C2 H2 -178.7
C4A C5A C6A N6A -176.49(3)
C4A C3A C2A H2A -177.7
C5 C6 N6 H61 11.2
C5 C6 N6 H62 160.5
C5 C6 C1 N1 177.04(2)
C5 C4 C3 H3 179.8
C5A C6A N6A H62A -164.7
C5A C6A N6A H61A -21.4
C5A C6A C1A N1A 176.79(2)
C5A C4A C3A H3A -178.7
C6 C1 N1 C7 -78.58(2)
C6 C1 N1 C9 106.53(3)
C6 C1 C2 H2 -179.9
C6 C5 C4 H4 -178.3
C6A C1A N1A C7A -100.81(3)
C6A C1A N1A C9A 79.65(3)
C6A C1A C2A H2A 177.5
C6A C5A C4A H4A 179.9
C7 N1 C9 C8 0.31(3)
C7 N1 C9 H9 -179.2
C7 N2 C8 N8 177.85(3)
C7 N2 C8 C9 -0.33(3)
C7A N1A C9A C8A 0.05(3)
C7A N1A C9A H9A -179.6
C7A N2A C8A N81 178.09(3)
C7A N2A C8A C9A -0.42(3)
C8 N2 C7 N1 0.53(3)
C8 N2 C7 C71 -176.97(3)
C8A N2A C7A N1A 0.44(3)
C8A N2A C7A C71A -177.68(3)
C9 N1 C7 N2 -0.55(3)
C9 N1 C7 C71 177.05(3)
C9 C8 N8 O81 176.80(4)
C9 C8 N8 O82 -2.51(3)
C9A N1A C7A N2A -0.32(3)
C9A N1A C7A C71A 177.85(3)
C9A C8A N81 O81A -177.62(4)
C9A C8A N81 O82A 2.49(4)
N1 C7 C71 H72 49.9
N1 C7 C71 H71 169.2
N1 C7 C71 H73 -72.1
N1 C1 C6 N6 0.62(3)
N1 C1 C2 H2 1.7
N1 C9 C8 N8 -178.08(3)
N1 C9 C8 N2 0.000(28)
N1A C7A C71A H73A -64.8
N1A C7A C71A H71A 174.3
N1A C7A C71A H72A 53.5
N1A C1A C6A N6A -5.15(3)
N1A C1A C2A H2A 0.6
N1A C9A C8A N81 -178.17(3)
N1A C9A C8A N2A 0.23(3)
N2 C7 C71 H72 -132.8
N2 C7 C71 H71 -13.6
N2 C7 C71 H73 105.1
N2 C8 N8 O81 -1.12(3)
N2 C8 N8 O82 179.57(4)
N2 C8 C9 H9 179.5
N2A C7A C71A H73A 113.1
N2A C7A C71A H71A -7.8
N2A C7A C71A H72A -128.6
N2A C8A N81 O81A 4.10(4)
N2A C8A N81 O82A -175.79(4)
N2A C8A C9A H9A 179.8
N6 C6 C5 H5 -2.4
N6A C6A C5A H5A 5.0
N8 C8 C9 H9 1.4
N81 C8A C9A H9A 1.4
H5A C5A C4A H4A -1.6
H4A C4A C3A H3A -0.5
H2A C2A C3A H3A 1.6
H2 C2 C3 H3 0.2
H5 C5 C4 H4 1.1
H3 C3 C4 H4 -1.1
